data_7158821
loop_
_publ_author_name
'Zhang, Wentao'
'Sun, Minghao'
'You, Kejia'
'Pang, Yunfei'
'Ma, Baochun'

_publ_section_title
;
 Metal-free aminofluorination of \a-diazo 2H-benzopyran-4-one: Convenient
 access to \b-fluoramides
;
_journal_name_full 'Organic &amp; Biomolecular Chemistry'
_journal_paper_doi 10.1039/D2OB01089E
_journal_year 2022
_chemical_formula_moiety 'C14 H16 F N O4'
_chemical_formula_sum 'C14 H16 F N O4'
_chemical_formula_weight 281.28
_space_group_crystal_system monoclinic
_space_group_IT_number 14
_space_group_name_Hall '-P 2yn'
_space_group_name_H-M_alt 'P 1 21/n 1'
_atom_sites_solution_hydrogens geom
_atom_sites_solution_primary iterative
_atom_sites_solution_secondary difmap
_audit_creation_date 2016-07-13
_audit_creation_method
;
Olex2 1.2
(compiled 2016.02.19 svn.r3266 for OlexSys, GUI svn.r5155)
;
_audit_update_record
;
2018-10-26 deposited with the CCDC.	2022-07-14 downloaded from the CCDC.
;
_cell_angle_alpha 90.00
_cell_angle_beta 93.521(5)
_cell_angle_gamma 90.00
_cell_formula_units_Z 8
_cell_length_a 11.6384(6)
_cell_length_b 10.1354(4)
_cell_length_c 23.7540(13)
_cell_measurement_reflns_used 1660
_cell_measurement_temperature 293.23(10)
_cell_measurement_theta_max 23.8620
_cell_measurement_theta_min 3.6220
_cell_volume 2796.7(2)
_computing_cell_refinement
;
CrysAlisPro, Agilent Technologies,
Version 1.171.37.35 (release 13-08-2014 CrysAlis171 .NET)
(compiled Aug 13 2014,18:06:01)
;
_computing_data_collection
;
CrysAlisPro, Agilent Technologies,
Version 1.171.37.35 (release 13-08-2014 CrysAlis171 .NET)
(compiled Aug 13 2014,18:06:01)
;
_computing_data_reduction
;
CrysAlisPro, Agilent Technologies,
Version 1.171.37.35 (release 13-08-2014 CrysAlis171 .NET)
(compiled Aug 13 2014,18:06:01)
;
_computing_molecular_graphics 'Olex2 (Dolomanov et al., 2009)'
_computing_publication_material 'Olex2 (Dolomanov et al., 2009)'
_computing_structure_refinement 'ShelXL (Sheldrick, 2015)'
_computing_structure_solution
;
Superflip (Palatinus & Chapuis, 2007;Palatinus & van der Lee, 2008;
Palatinus et al., 2012)
;
_diffrn_ambient_environment air
_diffrn_ambient_temperature 293.23(10)
_diffrn_detector 'CCD plate'
_diffrn_detector_area_resol_mean 16.0733
_diffrn_detector_type Eos
_diffrn_measured_fraction_theta_full 0.996
_diffrn_measured_fraction_theta_max 0.997
_diffrn_measurement_details
;
#__ type_ start__ end____ width___ exp.time_
  1 omega   -1.00   92.45   1.0500    9.0000
omega____ theta____ kappa____ phi______ frames
    -       22.7867   57.0000   90.0000 89

#__ type_ start__ end____ width___ exp.time_
  2 omega   37.00   93.70   1.0500    9.0000
omega____ theta____ kappa____ phi______ frames
    -       22.7867  178.0000  -30.0000 54

#__ type_ start__ end____ width___ exp.time_
  3 omega  -46.00   44.30   1.0500    9.0000
omega____ theta____ kappa____ phi______ frames
    -       22.7867  -57.0000  -60.0000 86
;
_diffrn_measurement_device 'four-circle diffractometer'
_diffrn_measurement_device_type 'SuperNova, Dual, Cu at zero, Eos'
_diffrn_measurement_method '\w scans'
_diffrn_orient_matrix_UB_11 0.0248756000
_diffrn_orient_matrix_UB_12 0.0457797000
_diffrn_orient_matrix_UB_13 -0.0182634000
_diffrn_orient_matrix_UB_21 0.0170950000
_diffrn_orient_matrix_UB_22 0.0401823000
_diffrn_orient_matrix_UB_23 0.0235105000
_diffrn_orient_matrix_UB_31 0.0530387000
_diffrn_orient_matrix_UB_32 -0.0344580000
_diffrn_orient_matrix_UB_33 0.0031204000
_diffrn_radiation_monochromator mirror
_diffrn_radiation_probe x-ray
_diffrn_radiation_type MoK\a
_diffrn_radiation_wavelength 0.71073
_diffrn_reflns_av_R_equivalents 0.0507
_diffrn_reflns_av_unetI/netI 0.0793
_diffrn_reflns_limit_h_max 14
_diffrn_reflns_limit_h_min -14
_diffrn_reflns_limit_k_max 7
_diffrn_reflns_limit_k_min -12
_diffrn_reflns_limit_l_max 16
_diffrn_reflns_limit_l_min -29
_diffrn_reflns_number 10998
_diffrn_reflns_theta_full 25.50
_diffrn_reflns_theta_max 26.02
_diffrn_reflns_theta_min 3.44
_diffrn_source 'SuperNova (Mo) X-ray Source'
_exptl_absorpt_coefficient_mu 0.106
_exptl_absorpt_correction_T_max 1.00000
_exptl_absorpt_correction_T_min 0.36505
_exptl_absorpt_correction_type multi-scan
_exptl_absorpt_process_details
;
CrysAlisPro, Agilent Technologies,
Version 1.171.37.35 (release 13-08-2014 CrysAlis171 .NET)
(compiled Aug 13 2014,18:06:01)
Empirical absorption correction using spherical harmonics,
 implemented in SCALE3 ABSPACK scaling algorithm.
;
_exptl_crystal_colour 'clear light colourless'
_exptl_crystal_colour_lustre clear
_exptl_crystal_colour_modifier light
_exptl_crystal_colour_primary colourless
_exptl_crystal_density_diffrn 1.336
_exptl_crystal_density_method 'not measured'
_exptl_crystal_description block
_exptl_crystal_F_000 1184
_exptl_crystal_size_max 0.15
_exptl_crystal_size_mid 0.12
_exptl_crystal_size_min 0.07
_refine_diff_density_max 0.210
_refine_diff_density_min -0.303
_refine_diff_density_rms 0.061
_refine_ls_extinction_method none
_refine_ls_goodness_of_fit_ref 1.049
_refine_ls_hydrogen_treatment constr
_refine_ls_matrix_type full
_refine_ls_number_parameters 369
_refine_ls_number_reflns 5483
_refine_ls_number_restraints 0
_refine_ls_restrained_S_all 1.049
_refine_ls_R_factor_all 0.1374
_refine_ls_R_factor_gt 0.0726
_refine_ls_shift/su_max 0.000
_refine_ls_shift/su_mean 0.000
_refine_ls_structure_factor_coef Fsqd
_refine_ls_weighting_details 'calc w=1/[\s^2^(Fo^2^)+(0.0925P)^2^+0.0000P] where P=(Fo^2^+2Fc^2^)/3'
_refine_ls_weighting_scheme calc
_refine_ls_wR_factor_gt 0.1742
_refine_ls_wR_factor_ref 0.2293
_reflns_number_gt 2784
_reflns_number_total 5483
_reflns_threshold_expression >2sigma(I)
_cod_data_source_file d2ob01089e2.cif
_cod_data_source_block mabaochun_0626
_cod_database_code 7158821
_chemical_oxdiff_formula 'C H N O'
_reflns_odcompleteness_completeness 99.69
_reflns_odcompleteness_iscentric 1
_reflns_odcompleteness_theta 26.32
_olex2_refinement_description
;
1. Fixed Uiso
 At 1.2 times of:
  All C(H) groups, All N(H) groups
 At 1.5 times of:
  All C(H,H,H) groups
2.a Aromatic/amide H refined with riding coordinates:
 N1(H1), C4(H4), C6(H6), C7(H7), N2(H2), C18(H18), C20(H20), C21(H21)
2.b Idealised Me refined as rotating group:
 C9(H9A,H9B,H9C), C11(H11A,H11B,H11C), C12(H12A,H12B,H12C), C14(H14A,H14B,
 H14C), C23(H23A,H23B,H23C), C25(H25A,H25B,H25C), C26(H26A,H26B,H26C), C28(H28A,
 H28B,H28C)
;
_olex2_date_sample_data_collection 2016-06-27
_olex2_submission_special_instructions 'No special instructions were received'

loop_
_space_group_symop_id
_space_group_symop_operation_xyz
1 'x, y, z'
2 '-x+1/2, y+1/2, -z+1/2'
3 '-x, -y, -z'
4 'x-1/2, -y-1/2, z-1/2'

loop_
_atom_site_label
_atom_site_type_symbol
_atom_site_fract_x
_atom_site_fract_y
_atom_site_fract_z
_atom_site_U_iso_or_equiv
_atom_site_adp_type
_atom_site_occupancy
_atom_site_calc_flag
_atom_site_disorder_assembly
_atom_site_disorder_group
_atom_site_refinement_flags_posn
F1 F 0.2781(2) 0.5680(2) 0.73093(10) 0.0860(8) Uani 1 d . . .
O1 O 0.1070(2) 0.4957(2) 0.69383(11) 0.0624(7) Uani 1 d . . .
O2 O 0.3689(2) 0.5024(2) 0.62609(14) 0.0789(9) Uani 1 d . . .
O3 O 0.1334(3) 0.0396(2) 0.57069(12) 0.0798(9) Uani 1 d . . .
O4 O 0.1648(3) 0.6045(3) 0.55865(12) 0.0884(10) Uani 1 d . . .
N1 N 0.0818(3) 0.7202(3) 0.62500(12) 0.0517(8) Uani 1 d . . .
H1 H 0.0195 0.7591 0.6334 0.062 Uiso 1 calc . . R
C1 C 0.2064(3) 0.5684(3) 0.68175(16) 0.0573(10) Uani 1 d . . .
C2 C 0.2718(3) 0.4832(3) 0.63936(17) 0.0556(10) Uani 1 d . . .
C3 C 0.1994(3) 0.3667(3) 0.63024(15) 0.0496(9) Uani 1 d . . .
C4 C 0.2127(3) 0.2547(3) 0.59707(15) 0.0559(10) Uani 1 d . . .
H4 H 0.2732 0.2474 0.5734 0.067 Uiso 1 calc . . R
C5 C 0.1330(4) 0.1556(3) 0.60069(16) 0.0581(10) Uani 1 d . . .
C6 C 0.0425(3) 0.1689(3) 0.63591(16) 0.0591(10) Uani 1 d . . .
H6 H -0.0096 0.0998 0.6380 0.071 Uiso 1 calc . . R
C7 C 0.0271(3) 0.2799(3) 0.66758(16) 0.0583(10) Uani 1 d . . .
H7 H -0.0346 0.2887 0.6904 0.070 Uiso 1 calc . . R
C8 C 0.1089(3) 0.3780(3) 0.66350(15) 0.0513(9) Uani 1 d . . .
C9 C 0.2234(5) 0.0205(4) 0.5342(2) 0.0990(18) Uani 1 d . . .
H9A H 0.2207 0.0888 0.5062 0.148 Uiso 1 calc . . GR
H9B H 0.2144 -0.0639 0.5160 0.148 Uiso 1 calc . . GR
H9C H 0.2961 0.0235 0.5555 0.148 Uiso 1 calc . . GR
C10 C 0.1739(3) 0.7132(3) 0.66929(16) 0.0539(10) Uani 1 d . . .
C11 C 0.2802(4) 0.7893(4) 0.6532(2) 0.0776(13) Uani 1 d . . .
H11A H 0.3055 0.7557 0.6182 0.116 Uiso 1 calc . . GR
H11B H 0.3406 0.7790 0.6822 0.116 Uiso 1 calc . . GR
H11C H 0.2614 0.8812 0.6489 0.116 Uiso 1 calc . . GR
C12 C 0.1264(4) 0.7742(4) 0.72156(17) 0.0760(13) Uani 1 d . . .
H12A H 0.1097 0.8658 0.7146 0.114 Uiso 1 calc . . GR
H12B H 0.1824 0.7664 0.7528 0.114 Uiso 1 calc . . GR
H12C H 0.0572 0.7291 0.7303 0.114 Uiso 1 calc . . GR
C13 C 0.0843(4) 0.6722(4) 0.57274(16) 0.0608(10) Uani 1 d . . .
C14 C -0.0166(4) 0.7026(5) 0.53296(18) 0.0916(15) Uani 1 d . . .
H14A H 0.0076 0.7575 0.5030 0.137 Uiso 1 calc . . GR
H14B H -0.0742 0.7479 0.5528 0.137 Uiso 1 calc . . GR
H14C H -0.0482 0.6219 0.5175 0.137 Uiso 1 calc . . GR
F2 F 0.2545(2) 0.20948(19) 0.25216(8) 0.0690(7) Uani 1 d . . .
O5 O 0.4140(2) 0.1399(2) 0.30116(10) 0.0562(7) Uani 1 d . . .
O6 O 0.1304(2) 0.1273(2) 0.34601(11) 0.0600(7) Uani 1 d . . .
O7 O 0.3615(2) -0.3315(2) 0.41070(10) 0.0604(7) Uani 1 d . . .
O8 O 0.2975(3) 0.2356(3) 0.43210(10) 0.0719(8) Uani 1 d . . .
N2 N 0.4054(2) 0.3533(2) 0.37547(11) 0.0473(7) Uani 1 d . . .
H2 H 0.4697 0.3945 0.3736 0.057 Uiso 1 calc . . R
C15 C 0.3076(3) 0.2056(3) 0.30590(14) 0.0472(8) Uani 1 d . . .
C16 C 0.2315(3) 0.1132(3) 0.34009(14) 0.0453(8) Uani 1 d . . .
C17 C 0.3061(3) -0.0005(3) 0.35357(13) 0.0426(8) Uani 1 d . . .
C18 C 0.2844(3) -0.1172(3) 0.38260(14) 0.0472(9) Uani 1 d . . .
H18 H 0.2156 -0.1305 0.3997 0.057 Uiso 1 calc . . R
C19 C 0.3696(3) -0.2111(3) 0.38462(14) 0.0478(9) Uani 1 d . . .
C20 C 0.4716(3) -0.1897(3) 0.35891(15) 0.0533(9) Uani 1 d . . .
H20 H 0.5273 -0.2556 0.3605 0.064 Uiso 1 calc . . R
C21 C 0.4931(3) -0.0745(3) 0.33110(15) 0.0538(9) Uani 1 d . . .
H21 H 0.5624 -0.0602 0.3146 0.065 Uiso 1 calc . . R
C22 C 0.4071(3) 0.0190(3) 0.32884(14) 0.0446(8) Uani 1 d . . .
C23 C 0.2657(4) -0.3520(3) 0.44323(16) 0.0668(12) Uani 1 d . . .
H23A H 0.1961 -0.3433 0.4196 0.100 Uiso 1 calc . . GR
H23B H 0.2661 -0.2877 0.4729 0.100 Uiso 1 calc . . GR
H23C H 0.2695 -0.4389 0.4593 0.100 Uiso 1 calc . . GR
C24 C 0.3302(3) 0.3509(3) 0.32431(13) 0.0441(8) Uani 1 d . . .
C25 C 0.2157(3) 0.4196(3) 0.33151(16) 0.0569(10) Uani 1 d . . .
H25A H 0.1805 0.3834 0.3636 0.085 Uiso 1 calc . . GR
H25B H 0.1657 0.4064 0.2983 0.085 Uiso 1 calc . . GR
H25C H 0.2285 0.5124 0.3372 0.085 Uiso 1 calc . . GR
C26 C 0.3961(4) 0.4206(3) 0.27906(15) 0.0586(10) Uani 1 d . . .
H26A H 0.4102 0.5106 0.2900 0.088 Uiso 1 calc . . GR
H26B H 0.3512 0.4183 0.2438 0.088 Uiso 1 calc . . GR
H26C H 0.4681 0.3765 0.2750 0.088 Uiso 1 calc . . GR
C27 C 0.3856(4) 0.2987(3) 0.42507(14) 0.0535(9) Uani 1 d . . .
C28 C 0.4760(4) 0.3173(4) 0.47162(17) 0.0858(15) Uani 1 d . . .
H28A H 0.4433 0.3612 0.5027 0.129 Uiso 1 calc . . GR
H28B H 0.5375 0.3699 0.4584 0.129 Uiso 1 calc . . GR
H28C H 0.5055 0.2329 0.4838 0.129 Uiso 1 calc . . GR

loop_
_atom_site_aniso_label
_atom_site_aniso_U_11
_atom_site_aniso_U_22
_atom_site_aniso_U_33
_atom_site_aniso_U_23
_atom_site_aniso_U_13
_atom_site_aniso_U_12
F1 0.101(2) 0.0542(14) 0.0977(18) 0.0093(11) -0.0331(15) 0.0034(12)
O1 0.068(2) 0.0379(13) 0.0835(18) 0.0022(12) 0.0201(15) -0.0075(12)
O2 0.0403(19) 0.0476(16) 0.149(3) 0.0076(15) 0.0106(17) -0.0031(12)
O3 0.113(3) 0.0469(15) 0.081(2) -0.0054(13) 0.0203(19) -0.0123(15)
O4 0.091(3) 0.106(2) 0.0699(19) 0.0117(16) 0.0196(17) 0.040(2)
N1 0.044(2) 0.0482(17) 0.063(2) 0.0032(14) 0.0039(15) 0.0075(14)
C1 0.055(3) 0.0402(19) 0.075(3) 0.0087(17) -0.007(2) -0.0065(17)
C2 0.037(2) 0.0404(19) 0.089(3) 0.0165(17) -0.0027(19) 0.0014(17)
C3 0.043(2) 0.0357(18) 0.070(2) 0.0120(15) 0.0014(18) -0.0017(15)
C4 0.055(3) 0.044(2) 0.070(2) 0.0088(16) 0.0124(19) 0.0020(17)
C5 0.069(3) 0.042(2) 0.063(2) 0.0078(16) 0.003(2) -0.0045(18)
C6 0.052(3) 0.045(2) 0.080(3) 0.0110(18) 0.002(2) -0.0134(18)
C7 0.060(3) 0.042(2) 0.075(3) 0.0073(17) 0.018(2) -0.0072(18)
C8 0.053(3) 0.0391(19) 0.062(2) 0.0098(15) 0.0055(18) -0.0008(16)
C9 0.147(5) 0.059(3) 0.096(4) 0.001(2) 0.048(4) 0.004(3)
C10 0.053(3) 0.0344(18) 0.074(3) 0.0023(16) -0.0016(19) -0.0015(16)
C11 0.055(3) 0.046(2) 0.131(4) 0.023(2) -0.003(3) -0.0089(19)
C12 0.094(4) 0.050(2) 0.082(3) -0.0105(19) -0.011(3) -0.001(2)
C13 0.066(3) 0.062(2) 0.055(2) 0.0152(18) 0.010(2) 0.011(2)
C14 0.086(4) 0.114(4) 0.072(3) 0.005(3) -0.012(3) 0.015(3)
F2 0.0949(19) 0.0536(12) 0.0567(13) -0.0057(9) -0.0112(12) -0.0068(11)
O5 0.0544(18) 0.0358(13) 0.0803(17) 0.0011(11) 0.0187(13) 0.0029(11)
O6 0.0405(17) 0.0390(13) 0.100(2) -0.0044(12) 0.0005(14) 0.0007(11)
O7 0.072(2) 0.0371(13) 0.0729(17) 0.0084(11) 0.0084(15) 0.0067(12)
O8 0.075(2) 0.0786(18) 0.0617(17) 0.0082(13) 0.0020(14) -0.0274(16)
N2 0.0469(19) 0.0403(15) 0.0541(18) 0.0015(12) -0.0011(14) -0.0087(12)
C15 0.049(2) 0.0391(18) 0.053(2) -0.0037(15) 0.0020(17) 0.0024(16)
C16 0.044(2) 0.0339(17) 0.058(2) -0.0088(14) 0.0006(17) -0.0031(16)
C17 0.037(2) 0.0340(17) 0.056(2) -0.0102(14) -0.0002(16) 0.0014(14)
C18 0.048(2) 0.0402(18) 0.053(2) -0.0045(14) 0.0053(17) -0.0011(16)
C19 0.053(2) 0.0350(17) 0.055(2) -0.0049(14) -0.0009(17) 0.0062(16)
C20 0.048(2) 0.0406(19) 0.072(2) -0.0047(16) 0.0052(19) 0.0141(16)
C21 0.042(2) 0.0423(19) 0.078(3) -0.0067(17) 0.0119(19) 0.0042(16)
C22 0.047(2) 0.0315(16) 0.056(2) -0.0070(14) 0.0074(17) 0.0015(15)
C23 0.087(3) 0.044(2) 0.072(3) 0.0047(17) 0.022(2) 0.0007(19)
C24 0.048(2) 0.0329(17) 0.051(2) -0.0040(13) -0.0002(17) -0.0002(15)
C25 0.060(3) 0.0411(19) 0.069(2) -0.0044(16) -0.004(2) 0.0076(17)
C26 0.072(3) 0.042(2) 0.063(2) 0.0078(16) 0.008(2) 0.0023(18)
C27 0.064(3) 0.047(2) 0.049(2) -0.0022(16) 0.0024(19) -0.0043(19)
C28 0.100(4) 0.086(3) 0.068(3) 0.005(2) -0.019(3) -0.024(3)

loop_
_atom_type_symbol
_atom_type_description
_atom_type_scat_dispersion_real
_atom_type_scat_dispersion_imag
_atom_type_scat_source
C C 0.0033 0.0016 'International Tables Vol C Tables 4.2.6.8 and 6.1.1.4'
H H 0.0000 0.0000 'International Tables Vol C Tables 4.2.6.8 and 6.1.1.4'
F F 0.0171 0.0103 'International Tables Vol C Tables 4.2.6.8 and 6.1.1.4'
N N 0.0061 0.0033 'International Tables Vol C Tables 4.2.6.8 and 6.1.1.4'
O O 0.0106 0.0060 'International Tables Vol C Tables 4.2.6.8 and 6.1.1.4'

loop_
_geom_angle_atom_site_label_1
_geom_angle_atom_site_label_2
_geom_angle_atom_site_label_3
_geom_angle
_geom_angle_site_symmetry_1
_geom_angle_site_symmetry_3
_geom_angle_publ_flag
C8 O1 C1 107.5(3) . . ?
C5 O3 C9 117.4(3) . . ?
C10 N1 H1 116.7 . . ?
C13 N1 H1 116.7 . . ?
C13 N1 C10 126.7(3) . . ?
F1 C1 O1 106.5(3) . . ?
F1 C1 C2 104.4(3) . . ?
F1 C1 C10 106.9(3) . . ?
O1 C1 C2 106.3(3) . . ?
O1 C1 C10 109.9(3) . . ?
C10 C1 C2 121.9(3) . . ?
O2 C2 C1 125.5(3) . . ?
O2 C2 C3 129.3(4) . . ?
C3 C2 C1 104.1(3) . . ?
C4 C3 C2 131.2(4) . . ?
C8 C3 C2 107.9(3) . . ?
C8 C3 C4 120.9(3) . . ?
C3 C4 H4 121.3 . . ?
C5 C4 C3 117.4(4) . . ?
C5 C4 H4 121.3 . . ?
O3 C5 C6 114.9(3) . . ?
C4 C5 O3 124.7(4) . . ?
C4 C5 C6 120.4(3) . . ?
C5 C6 H6 118.7 . . ?
C7 C6 C5 122.6(3) . . ?
C7 C6 H6 118.7 . . ?
C6 C7 H7 122.0 . . ?
C6 C7 C8 115.9(4) . . ?
C8 C7 H7 122.0 . . ?
C3 C8 O1 114.2(3) . . ?
C3 C8 C7 122.7(3) . . ?
C7 C8 O1 123.1(3) . . ?
O3 C9 H9A 109.5 . . ?
O3 C9 H9B 109.5 . . ?
O3 C9 H9C 109.5 . . ?
H9A C9 H9B 109.5 . . ?
H9A C9 H9C 109.5 . . ?
H9B C9 H9C 109.5 . . ?
N1 C10 C1 110.3(3) . . ?
N1 C10 C11 111.5(3) . . ?
N1 C10 C12 106.4(3) . . ?
C11 C10 C1 109.7(3) . . ?
C12 C10 C1 109.2(3) . . ?
C12 C10 C11 109.9(3) . . ?
C10 C11 H11A 109.5 . . ?
C10 C11 H11B 109.5 . . ?
C10 C11 H11C 109.5 . . ?
H11A C11 H11B 109.5 . . ?
H11A C11 H11C 109.5 . . ?
H11B C11 H11C 109.5 . . ?
C10 C12 H12A 109.5 . . ?
C10 C12 H12B 109.5 . . ?
C10 C12 H12C 109.5 . . ?
H12A C12 H12B 109.5 . . ?
H12A C12 H12C 109.5 . . ?
H12B C12 H12C 109.5 . . ?
O4 C13 N1 121.3(4) . . ?
O4 C13 C14 121.9(4) . . ?
N1 C13 C14 116.9(4) . . ?
C13 C14 H14A 109.5 . . ?
C13 C14 H14B 109.5 . . ?
C13 C14 H14C 109.5 . . ?
H14A C14 H14B 109.5 . . ?
H14A C14 H14C 109.5 . . ?
H14B C14 H14C 109.5 . . ?
C22 O5 C15 107.4(2) . . ?
C19 O7 C23 117.1(3) . . ?
C24 N2 H2 116.4 . . ?
C27 N2 H2 116.4 . . ?
C27 N2 C24 127.1(3) . . ?
F2 C15 O5 106.5(3) . . ?
F2 C15 C16 105.2(3) . . ?
F2 C15 C24 106.9(2) . . ?
O5 C15 C16 106.7(3) . . ?
O5 C15 C24 109.5(3) . . ?
C16 C15 C24 121.1(3) . . ?
O6 C16 C15 125.7(3) . . ?
O6 C16 C17 129.7(3) . . ?
C17 C16 C15 103.8(3) . . ?
C18 C17 C16 130.5(3) . . ?
C22 C17 C16 107.9(3) . . ?
C22 C17 C18 121.4(3) . . ?
C17 C18 H18 121.6 . . ?
C19 C18 C17 116.9(3) . . ?
C19 C18 H18 121.6 . . ?
O7 C19 C20 115.0(3) . . ?
C18 C19 O7 124.2(3) . . ?
C18 C19 C20 120.8(3) . . ?
C19 C20 H20 118.9 . . ?
C21 C20 C19 122.2(3) . . ?
C21 C20 H20 118.9 . . ?
C20 C21 H21 121.6 . . ?
C20 C21 C22 116.8(3) . . ?
C22 C21 H21 121.6 . . ?
C17 C22 O5 114.0(3) . . ?
C17 C22 C21 121.9(3) . . ?
C21 C22 O5 124.0(3) . . ?
O7 C23 H23A 109.5 . . ?
O7 C23 H23B 109.5 . . ?
O7 C23 H23C 109.5 . . ?
H23A C23 H23B 109.5 . . ?
H23A C23 H23C 109.5 . . ?
H23B C23 H23C 109.5 . . ?
N2 C24 C15 109.5(2) . . ?
N2 C24 C25 112.6(3) . . ?
N2 C24 C26 106.1(3) . . ?
C25 C24 C15 109.3(3) . . ?
C25 C24 C26 110.4(3) . . ?
C26 C24 C15 108.8(3) . . ?
C24 C25 H25A 109.5 . . ?
C24 C25 H25B 109.5 . . ?
C24 C25 H25C 109.5 . . ?
H25A C25 H25B 109.5 . . ?
H25A C25 H25C 109.5 . . ?
H25B C25 H25C 109.5 . . ?
C24 C26 H26A 109.5 . . ?
C24 C26 H26B 109.5 . . ?
C24 C26 H26C 109.5 . . ?
H26A C26 H26B 109.5 . . ?
H26A C26 H26C 109.5 . . ?
H26B C26 H26C 109.5 . . ?
O8 C27 N2 121.8(3) . . ?
O8 C27 C28 121.5(3) . . ?
N2 C27 C28 116.8(4) . . ?
C27 C28 H28A 109.5 . . ?
C27 C28 H28B 109.5 . . ?
C27 C28 H28C 109.5 . . ?
H28A C28 H28B 109.5 . . ?
H28A C28 H28C 109.5 . . ?
H28B C28 H28C 109.5 . . ?

loop_
_geom_bond_atom_site_label_1
_geom_bond_atom_site_label_2
_geom_bond_distance
_geom_bond_site_symmetry_2
_geom_bond_publ_flag
F1 C1 1.393(4) . ?
O1 C1 1.416(4) . ?
O1 C8 1.395(4) . ?
O2 C2 1.207(4) . ?
O3 C5 1.375(4) . ?
O3 C9 1.414(5) . ?
O4 C13 1.224(4) . ?
N1 H1 0.8600 . ?
N1 C10 1.456(4) . ?
N1 C13 1.335(5) . ?
C1 C2 1.560(5) . ?
C1 C10 1.540(5) . ?
C2 C3 1.458(5) . ?
C3 C4 1.396(5) . ?
C3 C8 1.360(5) . ?
C4 H4 0.9300 . ?
C4 C5 1.373(5) . ?
C5 C6 1.392(5) . ?
C6 H6 0.9300 . ?
C6 C7 1.371(5) . ?
C7 H7 0.9300 . ?
C7 C8 1.385(5) . ?
C9 H9A 0.9600 . ?
C9 H9B 0.9600 . ?
C9 H9C 0.9600 . ?
C10 C11 1.527(5) . ?
C10 C12 1.521(5) . ?
C11 H11A 0.9600 . ?
C11 H11B 0.9600 . ?
C11 H11C 0.9600 . ?
C12 H12A 0.9600 . ?
C12 H12B 0.9600 . ?
C12 H12C 0.9600 . ?
C13 C14 1.494(6) . ?
C14 H14A 0.9600 . ?
C14 H14B 0.9600 . ?
C14 H14C 0.9600 . ?
F2 C15 1.384(4) . ?
O5 C15 1.417(4) . ?
O5 C22 1.395(4) . ?
O6 C16 1.202(4) . ?
O7 C19 1.375(4) . ?
O7 C23 1.410(4) . ?
O8 C27 1.229(4) . ?
N2 H2 0.8600 . ?
N2 C24 1.454(4) . ?
N2 C27 1.334(4) . ?
C15 C16 1.552(5) . ?
C15 C24 1.554(4) . ?
C16 C17 1.466(5) . ?
C17 C18 1.400(4) . ?
C17 C22 1.360(4) . ?
C18 H18 0.9300 . ?
C18 C19 1.373(5) . ?
C19 C20 1.385(5) . ?
C20 H20 0.9300 . ?
C20 C21 1.373(5) . ?
C21 H21 0.9300 . ?
C21 C22 1.377(4) . ?
C23 H23A 0.9600 . ?
C23 H23B 0.9600 . ?
C23 H23C 0.9600 . ?
C24 C25 1.523(5) . ?
C24 C26 1.531(5) . ?
C25 H25A 0.9600 . ?
C25 H25B 0.9600 . ?
C25 H25C 0.9600 . ?
C26 H26A 0.9600 . ?
C26 H26B 0.9600 . ?
C26 H26C 0.9600 . ?
C27 C28 1.491(5) . ?
C28 H28A 0.9600 . ?
C28 H28B 0.9600 . ?
C28 H28C 0.9600 . ?

loop_
_geom_torsion_atom_site_label_1
_geom_torsion_atom_site_label_2
_geom_torsion_atom_site_label_3
_geom_torsion_atom_site_label_4
_geom_torsion
_geom_torsion_site_symmetry_1
_geom_torsion_site_symmetry_2
_geom_torsion_site_symmetry_3
_geom_torsion_site_symmetry_4
_geom_torsion_publ_flag
F1 C1 C2 O2 -55.5(4) . . . . ?
F1 C1 C2 C3 113.3(3) . . . . ?
F1 C1 C10 N1 -169.0(3) . . . . ?
F1 C1 C10 C11 67.9(4) . . . . ?
F1 C1 C10 C12 -52.5(4) . . . . ?
O1 C1 C2 O2 -167.8(3) . . . . ?
O1 C1 C2 C3 1.0(4) . . . . ?
O1 C1 C10 N1 -53.9(4) . . . . ?
O1 C1 C10 C11 -176.9(3) . . . . ?
O1 C1 C10 C12 62.7(4) . . . . ?
O2 C2 C3 C4 -11.2(7) . . . . ?
O2 C2 C3 C8 166.0(4) . . . . ?
O3 C5 C6 C7 -178.1(3) . . . . ?
C1 O1 C8 C3 -2.2(4) . . . . ?
C1 O1 C8 C7 176.7(3) . . . . ?
C1 C2 C3 C4 -179.4(4) . . . . ?
C1 C2 C3 C8 -2.3(4) . . . . ?
C2 C1 C10 N1 71.3(4) . . . . ?
C2 C1 C10 C11 -51.8(5) . . . . ?
C2 C1 C10 C12 -172.2(3) . . . . ?
C2 C3 C4 C5 175.0(4) . . . . ?
C2 C3 C8 O1 2.9(4) . . . . ?
C2 C3 C8 C7 -176.0(3) . . . . ?
C3 C4 C5 O3 179.6(3) . . . . ?
C3 C4 C5 C6 0.6(5) . . . . ?
C4 C3 C8 O1 -179.6(3) . . . . ?
C4 C3 C8 C7 1.5(5) . . . . ?
C4 C5 C6 C7 1.0(6) . . . . ?
C5 C6 C7 C8 -1.4(6) . . . . ?
C6 C7 C8 O1 -178.6(3) . . . . ?
C6 C7 C8 C3 0.1(5) . . . . ?
C8 O1 C1 F1 -110.3(3) . . . . ?
C8 O1 C1 C2 0.6(4) . . . . ?
C8 O1 C1 C10 134.2(3) . . . . ?
C8 C3 C4 C5 -1.8(5) . . . . ?
C9 O3 C5 C4 1.0(6) . . . . ?
C9 O3 C5 C6 180.0(4) . . . . ?
C10 N1 C13 O4 7.0(6) . . . . ?
C10 N1 C13 C14 -174.3(3) . . . . ?
C10 C1 C2 O2 65.5(5) . . . . ?
C10 C1 C2 C3 -125.7(3) . . . . ?
C13 N1 C10 C1 -58.4(4) . . . . ?
C13 N1 C10 C11 63.6(4) . . . . ?
C13 N1 C10 C12 -176.7(3) . . . . ?
F2 C15 C16 O6 -56.4(4) . . . . ?
F2 C15 C16 C17 114.3(3) . . . . ?
F2 C15 C24 N2 -169.0(3) . . . . ?
F2 C15 C24 C25 67.2(3) . . . . ?
F2 C15 C24 C26 -53.4(4) . . . . ?
O5 C15 C16 O6 -169.2(3) . . . . ?
O5 C15 C16 C17 1.5(3) . . . . ?
O5 C15 C24 N2 -54.0(3) . . . . ?
O5 C15 C24 C25 -177.9(3) . . . . ?
O5 C15 C24 C26 61.5(3) . . . . ?
O6 C16 C17 C18 -8.2(6) . . . . ?
O6 C16 C17 C22 167.5(4) . . . . ?
O7 C19 C20 C21 -180.0(3) . . . . ?
C15 O5 C22 C17 -2.1(4) . . . . ?
C15 O5 C22 C21 177.3(3) . . . . ?
C15 C16 C17 C18 -178.4(3) . . . . ?
C15 C16 C17 C22 -2.7(3) . . . . ?
C16 C15 C24 N2 70.7(4) . . . . ?
C16 C15 C24 C25 -53.1(4) . . . . ?
C16 C15 C24 C26 -173.7(3) . . . . ?
C16 C17 C18 C19 174.9(3) . . . . ?
C16 C17 C22 O5 3.1(4) . . . . ?
C16 C17 C22 C21 -176.3(3) . . . . ?
C17 C18 C19 O7 -179.1(3) . . . . ?
C17 C18 C19 C20 0.0(5) . . . . ?
C18 C17 C22 O5 179.3(3) . . . . ?
C18 C17 C22 C21 -0.1(5) . . . . ?
C18 C19 C20 C21 0.8(5) . . . . ?
C19 C20 C21 C22 -1.3(5) . . . . ?
C20 C21 C22 O5 -178.5(3) . . . . ?
C20 C21 C22 C17 0.9(5) . . . . ?
C22 O5 C15 F2 -111.8(3) . . . . ?
C22 O5 C15 C16 0.3(3) . . . . ?
C22 O5 C15 C24 133.0(3) . . . . ?
C22 C17 C18 C19 -0.3(5) . . . . ?
C23 O7 C19 C18 -8.3(5) . . . . ?
C23 O7 C19 C20 172.5(3) . . . . ?
C24 N2 C27 O8 1.4(5) . . . . ?
C24 N2 C27 C28 -178.9(3) . . . . ?
C24 C15 C16 O6 64.7(5) . . . . ?
C24 C15 C16 C17 -124.6(3) . . . . ?
C27 N2 C24 C15 -59.5(4) . . . . ?
C27 N2 C24 C25 62.4(4) . . . . ?
C27 N2 C24 C26 -176.8(3) . . . . ?
